data_9004271
loop_
_publ_author_name
'Boschmann, K. F.'
'Burns, P. C.'
'Hawthorne, F. C.'
'Raudsepp, M.'
'Turnock, A. C.'

_publ_section_title
;
 A-site disorder in synthetic fluor-edenite, a crystal-structure study
;
_journal_name_full 'The Canadian Mineralogist'
_journal_page_first 21
_journal_page_last 30
_journal_volume 32
_journal_year 1994
_chemical_formula_sum 'Al0.36 Ca2 F2 Mg4.64 Na0.98 O22 Si7.24'
_chemical_name_mineral Fluoro-edenite
_space_group_IT_number 12
_symmetry_space_group_name_Hall '-C 2y'
_symmetry_space_group_name_H-M 'C 1 2/m 1'
_cell_angle_alpha 90
_cell_angle_beta 105.08
_cell_angle_gamma 90
_cell_length_a 9.821
_cell_length_b 17.934
_cell_length_c 5.282
_cell_formula_units_Z 2
_cell_volume 898.281
_database_code_amcsd 0005344
_exptl_crystal_density_diffrn 3.026
_cod_original_formula_sum 'Si7.24 Mg4.64 Al.36 Ca2 Na.98 O22 F2'
_cod_database_code 9004271

loop_
_space_group_symop_operation_xyz
x,y,z
1/2+x,1/2+y,z
x,-y,z
1/2+x,1/2-y,z
-x,y,-z
1/2-x,1/2+y,-z
-x,-y,-z
1/2-x,1/2-y,-z

loop_
_atom_site_aniso_label
_atom_site_aniso_U_11
_atom_site_aniso_U_22
_atom_site_aniso_U_33
_atom_site_aniso_U_12
_atom_site_aniso_U_13
_atom_site_aniso_U_23
SiT1 0.00780 0.00840 0.00800 -0.00030 0.00140 -0.00020
SiT2 0.00660 0.00790 0.00670 -0.00030 0.00140 0.00020
Mg1 0.00750 0.00690 0.00560 0.00000 0.00200 0.00000
AlM2 0.00610 0.00700 0.00620 0.00000 0.00190 0.00000
MgM2 0.00610 0.00700 0.00620 0.00000 0.00190 0.00000
Mg3 0.00680 0.00570 0.00680 0.00000 0.00070 0.00000
Ca4 0.01340 0.01100 0.01200 0.00000 0.00670 0.00000
O1 0.00810 0.01220 0.00890 -0.00130 0.00240 -0.00130
O2 0.00830 0.00900 0.00910 0.00020 0.00120 0.00070
F3 0.01060 0.01100 0.01110 0.00000 0.00400 0.00000
O4 0.01400 0.00940 0.01190 -0.00260 0.00460 -0.00030
O5 0.01110 0.01570 0.01070 -0.00070 0.00130 0.00430
O6 0.01020 0.01580 0.01360 0.00130 0.00280 -0.00520
O7 0.01170 0.01070 0.01740 0.00000 0.00560 0.00000

loop_
_atom_site_label
_atom_site_fract_x
_atom_site_fract_y
_atom_site_fract_z
_atom_site_occupancy
_atom_site_U_iso_or_equiv
SiT1 0.28176 0.08479 0.30250 0.81000 ?
SiT2 0.29057 0.17251 0.81130 1.00000 ?
Mg1 0.00000 0.08902 0.50000 1.00000 ?
AlM2 0.00000 0.17547 0.00000 0.18000 ?
MgM2 0.00000 0.17547 0.00000 0.82000 ?
Mg3 0.00000 0.00000 0.00000 1.00000 ?
Ca4 0.00000 0.27854 0.50000 1.00000 ?
NaAm 0.04150 0.50000 0.09530 0.24000 0.02000
NaA2 0.00000 0.47650 0.00000 0.25000 0.02000
O1 0.10840 0.08600 0.21820 1.00000 ?
O2 0.11910 0.17140 0.73120 1.00000 ?
F3 0.10440 0.00000 0.71330 1.00000 ?
O4 0.36560 0.25040 0.78840 1.00000 ?
O5 0.35110 0.13910 0.11080 1.00000 ?
O6 0.34620 0.11640 0.60750 1.00000 ?
O7 0.34480 0.00000 0.27840 1.00000 ?

loop_
_cod_related_entry_id
_cod_related_entry_database
_cod_related_entry_code
1 AMCSD 0005344
